data_7226786
loop_
_publ_author_name
'Manikandan, Thimma Sambamoorthy'
'Ramesh, Rengan'
'Semeril, David'

_publ_section_title
;
 Synthesis and characterisation of cycloruthenated benzhydrazone
 complexes: catalytic application to selective oxidative cleavage of
 olefins to aldehydes
;
_journal_issue 99
_journal_name_full 'RSC Adv.'
_journal_page_first 97107
_journal_paper_doi 10.1039/C6RA19044H
_journal_volume 6
_journal_year 2016
_chemical_formula_sum 'C53 H42 As2 Br Cl3 N2 O2 Ru'
_chemical_formula_weight 1176.05
_space_group_crystal_system monoclinic
_space_group_IT_number 14
_space_group_name_Hall '-P 2yn'
_space_group_name_H-M_alt 'P 1 21/n 1'
_symmetry_space_group_name_Hall '-P 2yn'
_symmetry_space_group_name_H-M 'P 1 21/n 1'
_atom_sites_solution_hydrogens geom
_audit_creation_method SHELXL-2014/7
_audit_update_record
;
2016-02-08 deposited with the CCDC.
2016-09-29 downloaded from the CCDC.
;
_cell_angle_alpha 90
_cell_angle_beta 95.039(4)
_cell_angle_gamma 90
_cell_formula_units_Z 4
_cell_length_a 15.2764(10)
_cell_length_b 18.6423(12)
_cell_length_c 17.4632(12)
_cell_measurement_reflns_used 6548
_cell_measurement_temperature 296(2)
_cell_measurement_theta_max 24.6
_cell_measurement_theta_min 2.8
_cell_volume 4954.1(6)
_computing_cell_refinement 'APEX2/SAINT (Bruker, 2004)'
_computing_data_collection 'APEX2 (Bruker, 2004)'
_computing_data_reduction 'SAINT/XPREP (Bruker, 2004)'
_computing_molecular_graphics 'ORTEP3 (Farrugia, 1997) and Mercury (Bruno et al., 2002)'
_computing_publication_material 'SHELXL-2014 (Sheldrick, 2014)'
_computing_structure_refinement 'SHELXL-2014 (Sheldrick, 2014)'
_computing_structure_solution 'SIR92 (Altornare et al., 1993)'
_diffrn_ambient_temperature 296(2)
_diffrn_measured_fraction_theta_full 0.993
_diffrn_measured_fraction_theta_max 0.993
_diffrn_measurement_device_type 'Bruker axs kappa apex2 CCD Diffractometer'
_diffrn_measurement_method '\w and \f scan'
_diffrn_radiation_type MoK\a
_diffrn_radiation_wavelength 0.71073
_diffrn_reflns_av_R_equivalents 0.0551
_diffrn_reflns_av_unetI/netI 0.0519
_diffrn_reflns_Laue_measured_fraction_full 0.993
_diffrn_reflns_Laue_measured_fraction_max 0.993
_diffrn_reflns_limit_h_max 18
_diffrn_reflns_limit_h_min -18
_diffrn_reflns_limit_k_max 22
_diffrn_reflns_limit_k_min -22
_diffrn_reflns_limit_l_max 21
_diffrn_reflns_limit_l_min -16
_diffrn_reflns_number 42584
_diffrn_reflns_point_group_measured_fraction_full 0.993
_diffrn_reflns_point_group_measured_fraction_max 0.993
_diffrn_reflns_theta_full 25.999
_diffrn_reflns_theta_max 25.999
_diffrn_reflns_theta_min 3.207
_diffrn_source 'Sealed tube'
_exptl_absorpt_coefficient_mu 2.653
_exptl_absorpt_correction_T_max 0.59
_exptl_absorpt_correction_T_min 0.45
_exptl_absorpt_correction_type multi-scan
_exptl_absorpt_process_details 'SADABS (Bruker, 1999)'
_exptl_crystal_colour brown
_exptl_crystal_density_diffrn 1.577
_exptl_crystal_description block
_exptl_crystal_F_000 2344
_exptl_crystal_size_max 0.300
_exptl_crystal_size_mid 0.200
_exptl_crystal_size_min 0.200
_refine_diff_density_max 1.116
_refine_diff_density_min -0.873
_refine_diff_density_rms 0.118
_refine_ls_extinction_method none
_refine_ls_goodness_of_fit_ref 1.043
_refine_ls_hydrogen_treatment constr
_refine_ls_matrix_type full
_refine_ls_number_parameters 688
_refine_ls_number_reflns 9672
_refine_ls_number_restraints 441
_refine_ls_restrained_S_all 1.054
_refine_ls_R_factor_all 0.0752
_refine_ls_R_factor_gt 0.0487
_refine_ls_shift/su_max 0.002
_refine_ls_shift/su_mean 0.000
_refine_ls_structure_factor_coef Fsqd
_refine_ls_weighting_details 'w=1/[\s^2^(Fo^2^)+(0.0761P)^2^+8.2596P] where P=(Fo^2^+2Fc^2^)/3'
_refine_ls_weighting_scheme calc
_refine_ls_wR_factor_gt 0.1282
_refine_ls_wR_factor_ref 0.1489
_reflns_Friedel_coverage 0.000
_reflns_number_gt 7079
_reflns_number_total 9672
_reflns_threshold_expression 'I > 2\s(I)'
_cod_data_source_file c6ra19044h2.cif
_cod_data_source_block ts35
_cod_database_code 7226786
_shelx_shelxl_version_number 2014/7
_shelx_space_group_comment
;
The symmetry employed for this shelxl refinement is uniquely defined
by the following loop, which should always be used as a source of
symmetry information in preference to the above space-group names.
They are only intended as comments.
;
_shelx_estimated_absorpt_t_min 0.503
_shelx_estimated_absorpt_t_max 0.619

loop_
_space_group_symop_operation_xyz
'x, y, z'
'-x+1/2, y+1/2, -z+1/2'
'-x, -y, -z'
'x-1/2, -y-1/2, z-1/2'

loop_
_atom_site_label
_atom_site_type_symbol
_atom_site_fract_x
_atom_site_fract_y
_atom_site_fract_z
_atom_site_U_iso_or_equiv
_atom_site_adp_type
_atom_site_occupancy
_atom_site_site_symmetry_order
_atom_site_calc_flag
_atom_site_refinement_flags_posn
_atom_site_refinement_flags_adp
_atom_site_refinement_flags_occupancy
_atom_site_disorder_assembly
_atom_site_disorder_group
C1 C 0.8402(4) 0.2872(3) 0.0488(3) 0.0466(12) Uani 1 1 d . . . . .
C2 C 0.6408(3) 0.2925(3) 0.0239(3) 0.0450(12) Uani 1 1 d . . . . .
C3 C 0.6349(4) 0.3651(3) 0.0339(4) 0.0638(17) Uani 1 1 d . . . . .
H3 H 0.6864 0.3913 0.0441 0.077 Uiso 1 1 calc R U . . .
C4 C 0.5553(5) 0.4013(4) 0.0294(4) 0.083(2) Uani 1 1 d . . . . .
H4 H 0.5548 0.4508 0.0357 0.099 Uiso 1 1 calc R U . . .
C5 C 0.4776(5) 0.3651(4) 0.0159(4) 0.078(2) Uani 1 1 d . . . . .
H5 H 0.4244 0.3895 0.0141 0.093 Uiso 1 1 calc R U . . .
C6 C 0.4792(4) 0.2913(4) 0.0051(3) 0.0619(16) Uani 1 1 d . . . . .
H6 H 0.4268 0.2662 -0.0045 0.074 Uiso 1 1 calc R U . . .
C7 C 0.5589(3) 0.2548(3) 0.0085(3) 0.0465(13) Uani 1 1 d . . . . .
C8 C 0.5636(3) 0.1772(3) -0.0071(3) 0.0425(12) Uani 1 1 d . . . . .
C9 C 0.4859(4) 0.1299(4) -0.0242(4) 0.0622(16) Uani 1 1 d . . . . .
H9A H 0.5040 0.0806 -0.0206 0.093 Uiso 1 1 calc R U . . .
H9B H 0.4599 0.1395 -0.0753 0.093 Uiso 1 1 calc R U . . .
H9C H 0.4436 0.1390 0.0121 0.093 Uiso 1 1 calc R U . . .
C10 C 0.7470(3) 0.0738(3) -0.0152(3) 0.0384(11) Uani 1 1 d . . . . .
C11 C 0.7775(3) -0.0005(3) -0.0300(3) 0.0415(11) Uani 1 1 d . . . . .
C12 C 0.7185(4) -0.0539(3) -0.0559(3) 0.0543(14) Uani 1 1 d . . . . .
H12 H 0.6588 -0.0436 -0.0634 0.065 Uiso 1 1 calc R U . . .
C13 C 0.7482(4) -0.1224(3) -0.0705(4) 0.0630(16) Uani 1 1 d . . . . .
H13 H 0.7089 -0.1581 -0.0881 0.076 Uiso 1 1 calc R U . . .
C14 C 0.8372(5) -0.1370(3) -0.0586(4) 0.0620(16) Uani 1 1 d . . . . .
C15 C 0.8939(4) -0.0861(4) -0.0324(4) 0.0663(17) Uani 1 1 d . . . . .
H15 H 0.9534 -0.0970 -0.0236 0.080 Uiso 1 1 calc R U . . .
C16 C 0.8652(4) -0.0177(4) -0.0184(4) 0.0622(16) Uani 1 1 d . . . . .
H16 H 0.9056 0.0172 -0.0009 0.075 Uiso 1 1 calc R U . . .
C17 C 0.7531(9) 0.3503(14) -0.1496(11) 0.049(3) Uani 0.608(18) 1 d D U P A 1
C18 C 0.8062(10) 0.3974(7) -0.1030(8) 0.077(3) Uani 0.608(18) 1 d D U P A 1
H18 H 0.8378 0.3807 -0.0586 0.093 Uiso 0.608(18) 1 calc R U P A 1
C19 C 0.8110(12) 0.4680(7) -0.1236(8) 0.089(4) Uani 0.608(18) 1 d D U P A 1
H19 H 0.8464 0.4988 -0.0925 0.106 Uiso 0.608(18) 1 calc R U P A 1
C20 C 0.7661(10) 0.4949(10) -0.1876(8) 0.077(3) Uani 0.608(18) 1 d D U P A 1
H20 H 0.7704 0.5432 -0.1999 0.092 Uiso 0.608(18) 1 calc R U P A 1
C21 C 0.7148(11) 0.4504(10) -0.2334(12) 0.067(4) Uani 0.608(18) 1 d D U P A 1
H21 H 0.6836 0.4676 -0.2777 0.080 Uiso 0.608(18) 1 calc R U P A 1
C22 C 0.7095(12) 0.3788(10) -0.2133(11) 0.057(4) Uani 0.608(18) 1 d D U P A 1
H22 H 0.6741 0.3488 -0.2452 0.069 Uiso 0.608(18) 1 calc R U P A 1
C17' C 0.7466(13) 0.353(2) -0.1477(16) 0.046(4) Uani 0.392(18) 1 d D U P A 2
C18' C 0.7612(14) 0.4088(11) -0.0956(13) 0.073(4) Uani 0.392(18) 1 d D U P A 2
H18' H 0.7754 0.3988 -0.0439 0.088 Uiso 0.392(18) 1 calc R U P A 2
C19' C 0.7547(16) 0.4789(11) -0.1201(12) 0.086(4) Uani 0.392(18) 1 d D U P A 2
H19' H 0.7646 0.5165 -0.0853 0.103 Uiso 0.392(18) 1 calc R U P A 2
C20' C 0.7334(14) 0.4925(16) -0.1967(13) 0.070(4) Uani 0.392(18) 1 d D U P A 2
H20' H 0.7286 0.5398 -0.2137 0.084 Uiso 0.392(18) 1 calc R U P A 2
C21' C 0.7192(15) 0.4375(14) -0.2488(17) 0.056(4) Uani 0.392(18) 1 d D U P A 2
H21' H 0.7052 0.4479 -0.3005 0.067 Uiso 0.392(18) 1 calc R U P A 2
C22' C 0.7255(16) 0.3671(15) -0.2248(16) 0.047(4) Uani 0.392(18) 1 d D U P A 2
H22' H 0.7157 0.3298 -0.2598 0.056 Uiso 0.392(18) 1 calc R U P A 2
C23 C 0.6432(3) 0.2164(3) -0.1759(3) 0.0408(11) Uani 1 1 d . . . . .
C24 C 0.5660(4) 0.2555(4) -0.1793(4) 0.0600(15) Uani 1 1 d . . . . .
H24 H 0.5647 0.3000 -0.1553 0.072 Uiso 1 1 calc R U . . .
C25 C 0.4908(4) 0.2282(5) -0.2184(5) 0.081(2) Uani 1 1 d . . . . .
H25 H 0.4386 0.2542 -0.2205 0.097 Uiso 1 1 calc R U . . .
C26 C 0.4930(5) 0.1622(5) -0.2546(4) 0.089(3) Uani 1 1 d . . . . .
H26 H 0.4429 0.1446 -0.2825 0.106 Uiso 1 1 calc R U . . .
C27 C 0.5686(5) 0.1228(4) -0.2494(4) 0.078(2) Uani 1 1 d . . . . .
H27 H 0.5700 0.0782 -0.2730 0.093 Uiso 1 1 calc R U . . .
C28 C 0.6435(4) 0.1499(3) -0.2087(3) 0.0561(14) Uani 1 1 d . . . . .
H28 H 0.6945 0.1225 -0.2037 0.067 Uiso 1 1 calc R U . . .
C29 C 0.8407(4) 0.2105(3) -0.1682(3) 0.0499(13) Uani 1 1 d . . . . .
C30 C 0.8362(5) 0.2054(4) -0.2465(4) 0.0722(19) Uani 1 1 d . . . . .
H30 H 0.7870 0.2223 -0.2762 0.087 Uiso 1 1 calc R U . . .
C31 C 0.9058(7) 0.1747(5) -0.2817(5) 0.096(3) Uani 1 1 d . . . . .
H31 H 0.9016 0.1708 -0.3350 0.115 Uiso 1 1 calc R U . . .
C32 C 0.9769(7) 0.1513(5) -0.2418(8) 0.114(4) Uani 1 1 d . . . . .
H32 H 1.0223 0.1310 -0.2667 0.137 Uiso 1 1 calc R U . . .
C33 C 0.9839(6) 0.1569(6) -0.1645(8) 0.122(4) Uani 1 1 d . . . . .
H33 H 1.0348 0.1410 -0.1365 0.147 Uiso 1 1 calc R U . . .
C34 C 0.9157(5) 0.1864(5) -0.1255(5) 0.091(3) Uani 1 1 d . . . . .
H34 H 0.9208 0.1897 -0.0721 0.109 Uiso 1 1 calc R U . . .
C35 C 0.8288(3) 0.1275(3) 0.1990(3) 0.0436(12) Uani 1 1 d . . . . .
C36 C 0.9077(4) 0.1259(4) 0.1669(4) 0.0604(16) Uani 1 1 d . . . . .
H36 H 0.9148 0.1525 0.1229 0.073 Uiso 1 1 calc R U . . .
C37 C 0.9765(4) 0.0851(5) 0.1999(4) 0.080(2) Uani 1 1 d . . . . .
H37 H 1.0298 0.0840 0.1778 0.096 Uiso 1 1 calc R U . . .
C38 C 0.9663(5) 0.0462(4) 0.2648(5) 0.085(2) Uani 1 1 d . . . . .
H38 H 1.0132 0.0200 0.2880 0.102 Uiso 1 1 calc R U . . .
C39 C 0.8881(6) 0.0458(5) 0.2954(5) 0.102(3) Uani 1 1 d . . . . .
H39 H 0.8813 0.0189 0.3393 0.123 Uiso 1 1 calc R U . . .
C40 C 0.8178(5) 0.0853(4) 0.2619(4) 0.080(2) Uani 1 1 d . . . . .
H40 H 0.7635 0.0832 0.2820 0.097 Uiso 1 1 calc R U . . .
C41 C 0.6307(3) 0.1396(3) 0.1767(3) 0.0437(12) Uani 1 1 d . . . . .
C42 C 0.6229(4) 0.0679(3) 0.1616(3) 0.0607(16) Uani 1 1 d . . . . .
H42 H 0.6697 0.0432 0.1434 0.073 Uiso 1 1 calc R U . . .
C43 C 0.5464(6) 0.0314(4) 0.1732(4) 0.081(2) Uani 1 1 d . . . . .
H43 H 0.5421 -0.0177 0.1639 0.097 Uiso 1 1 calc R U . . .
C44 C 0.4774(5) 0.0680(6) 0.1983(5) 0.101(3) Uani 1 1 d . . . . .
H44 H 0.4252 0.0441 0.2053 0.121 Uiso 1 1 calc R U . . .
C45 C 0.4844(5) 0.1410(5) 0.2135(6) 0.098(3) Uani 1 1 d . . . . .
H45 H 0.4376 0.1659 0.2316 0.118 Uiso 1 1 calc R U . . .
C46 C 0.5609(4) 0.1762(4) 0.2015(5) 0.0725(19) Uani 1 1 d . . . . .
H46 H 0.5653 0.2253 0.2103 0.087 Uiso 1 1 calc R U . . .
C47 C 0.7421(8) 0.2637(13) 0.2323(12) 0.039(3) Uani 0.59(3) 1 d D U P B 3
C48 C 0.7489(12) 0.2458(9) 0.3093(9) 0.055(3) Uani 0.59(3) 1 d D U P B 3
H48 H 0.7519 0.1977 0.3232 0.066 Uiso 0.59(3) 1 calc R U P B 3
C49 C 0.7514(12) 0.2970(10) 0.3661(11) 0.067(3) Uani 0.59(3) 1 d D U P B 3
H49 H 0.7562 0.2823 0.4172 0.080 Uiso 0.59(3) 1 calc R U P B 3
C50 C 0.7471(9) 0.3684(13) 0.3502(14) 0.072(4) Uani 0.59(3) 1 d D U P B 3
H50 H 0.7484 0.4027 0.3890 0.086 Uiso 0.59(3) 1 calc R U P B 3
C51 C 0.7406(13) 0.3875(12) 0.2735(12) 0.068(4) Uani 0.59(3) 1 d D U P B 3
H51 H 0.7379 0.4357 0.2597 0.082 Uiso 0.59(3) 1 calc R U P B 3
C52 C 0.7382(11) 0.3354(11) 0.2173(12) 0.050(3) Uani 0.59(3) 1 d D U P B 3
H52 H 0.7336 0.3501 0.1662 0.059 Uiso 0.59(3) 1 calc R U P B 3
C47' C 0.7358(11) 0.270(2) 0.2352(19) 0.044(4) Uani 0.41(3) 1 d D U P B 4
C48' C 0.7152(16) 0.2546(13) 0.3086(13) 0.055(4) Uani 0.41(3) 1 d D U P B 4
H48' H 0.6981 0.2085 0.3213 0.066 Uiso 0.41(3) 1 calc R U P B 4
C49' C 0.7206(16) 0.3090(14) 0.3633(15) 0.066(4) Uani 0.41(3) 1 d D U P B 4
H49' H 0.7075 0.3012 0.4136 0.080 Uiso 0.41(3) 1 calc R U P B 4
C50' C 0.7467(13) 0.3756(18) 0.338(2) 0.072(5) Uani 0.41(3) 1 d D U P B 4
H50' H 0.7505 0.4130 0.3738 0.086 Uiso 0.41(3) 1 calc R U P B 4
C51' C 0.7673(16) 0.3902(17) 0.2643(17) 0.061(4) Uani 0.41(3) 1 d D U P B 4
H51' H 0.7848 0.4360 0.2513 0.073 Uiso 0.41(3) 1 calc R U P B 4
C52' C 0.7619(15) 0.3361(15) 0.2097(18) 0.048(4) Uani 0.41(3) 1 d D U P B 4
H52' H 0.7749 0.3437 0.1593 0.057 Uiso 0.41(3) 1 calc R U P B 4
N1 N 0.6430(3) 0.1551(2) -0.0066(2) 0.0367(9) Uani 1 1 d . . . . .
O1 O 0.8941(3) 0.3241(3) 0.0652(3) 0.0818(15) Uani 1 1 d . . . . .
N2 N 0.6611(3) 0.0844(2) -0.0214(2) 0.0394(9) Uani 1 1 d . . . . .
O3 O 0.8066(2) 0.12076(18) 0.00239(19) 0.0432(8) Uani 1 1 d . . . . .
As1 As 0.74664(3) 0.25216(3) -0.11572(3) 0.03693(15) Uani 1 1 d . . . . .
As2 As 0.73645(3) 0.19112(3) 0.15556(3) 0.03526(14) Uani 1 1 d . . . . .
Br1 Br 0.87818(7) -0.22955(4) -0.08213(6) 0.1011(3) Uani 1 1 d . . . . .
Ru1 Ru 0.74568(2) 0.22401(2) 0.02106(2) 0.03562(13) Uani 1 1 d . . . . .
C53 C 0.6196(7) 0.0788(6) 0.4066(8) 0.173(5) Uani 1 1 d D U . . .
H53 H 0.6142 0.1026 0.3564 0.208 Uiso 1 1 calc R U . . .
Cl1 Cl 0.6127(4) -0.0091(3) 0.3938(3) 0.246(3) Uani 1 1 d D U . . .
Cl2 Cl 0.5461(5) 0.1119(4) 0.4600(5) 0.314(4) Uani 1 1 d D U . . .
Cl3 Cl 0.7204(4) 0.0986(4) 0.4535(3) 0.240(2) Uani 1 1 d D U . . .

loop_
_atom_site_aniso_label
_atom_site_aniso_U_11
_atom_site_aniso_U_22
_atom_site_aniso_U_33
_atom_site_aniso_U_23
_atom_site_aniso_U_13
_atom_site_aniso_U_12
C1 0.058(3) 0.042(3) 0.039(3) 0.000(2) 0.000(2) -0.009(3)
C2 0.050(3) 0.045(3) 0.040(3) 0.005(2) 0.003(2) 0.006(2)
C3 0.073(4) 0.038(4) 0.077(4) 0.003(3) -0.012(3) 0.006(3)
C4 0.100(6) 0.051(4) 0.093(5) -0.005(4) -0.014(4) 0.025(4)
C5 0.075(5) 0.072(5) 0.086(5) 0.001(4) 0.004(4) 0.034(4)
C6 0.052(3) 0.073(5) 0.061(4) 0.001(3) 0.007(3) 0.012(3)
C7 0.047(3) 0.055(4) 0.038(3) 0.004(2) 0.005(2) 0.005(3)
C8 0.042(3) 0.049(3) 0.037(2) 0.003(2) 0.005(2) -0.003(2)
C9 0.044(3) 0.067(4) 0.076(4) 0.002(3) 0.005(3) -0.007(3)
C10 0.049(3) 0.035(3) 0.031(2) -0.003(2) 0.007(2) -0.007(2)
C11 0.048(3) 0.039(3) 0.037(2) 0.003(2) 0.007(2) -0.001(2)
C12 0.053(3) 0.046(4) 0.064(3) -0.001(3) 0.008(3) -0.003(3)
C13 0.072(4) 0.042(4) 0.076(4) -0.012(3) 0.011(3) -0.007(3)
C14 0.087(5) 0.038(3) 0.063(4) 0.004(3) 0.013(3) 0.015(3)
C15 0.058(4) 0.063(4) 0.078(4) -0.004(3) 0.004(3) 0.014(3)
C16 0.052(3) 0.062(4) 0.072(4) -0.010(3) -0.003(3) -0.002(3)
C17 0.059(6) 0.040(6) 0.047(5) 0.004(5) 0.006(5) -0.009(5)
C18 0.094(8) 0.056(6) 0.077(6) 0.012(5) -0.017(7) -0.019(6)
C19 0.116(9) 0.060(6) 0.087(6) 0.007(5) -0.007(7) -0.034(7)
C20 0.106(8) 0.051(6) 0.073(7) 0.018(5) 0.009(6) -0.019(7)
C21 0.086(6) 0.049(8) 0.065(9) 0.010(6) 0.006(6) -0.007(6)
C22 0.068(7) 0.042(7) 0.060(7) 0.003(6) -0.001(6) 0.002(5)
C17' 0.059(7) 0.034(7) 0.045(7) 0.005(7) 0.011(7) -0.007(7)
C18' 0.108(9) 0.048(7) 0.064(7) 0.011(6) 0.002(8) -0.013(8)
C19' 0.122(10) 0.048(7) 0.087(8) 0.000(7) -0.001(9) -0.014(9)
C20' 0.095(9) 0.043(7) 0.071(8) 0.005(7) 0.003(8) -0.014(8)
C21' 0.077(7) 0.045(9) 0.047(8) 0.002(7) 0.010(6) -0.005(7)
C22' 0.063(8) 0.038(8) 0.042(7) -0.001(6) 0.016(6) 0.001(7)
C23 0.041(3) 0.047(3) 0.034(2) 0.006(2) -0.001(2) -0.004(2)
C24 0.048(3) 0.060(4) 0.072(4) 0.011(3) 0.000(3) -0.003(3)
C25 0.044(4) 0.098(6) 0.097(5) 0.034(5) -0.008(3) -0.008(4)
C26 0.071(5) 0.113(7) 0.077(5) 0.028(5) -0.026(4) -0.041(5)
C27 0.088(5) 0.071(5) 0.072(4) -0.006(4) -0.001(4) -0.039(4)
C28 0.057(3) 0.052(4) 0.058(3) -0.004(3) 0.000(3) -0.011(3)
C29 0.046(3) 0.045(3) 0.061(3) 0.004(3) 0.016(3) -0.003(2)
C30 0.083(5) 0.071(5) 0.066(4) -0.012(3) 0.029(3) -0.005(4)
C31 0.103(7) 0.088(6) 0.107(6) -0.031(5) 0.062(6) -0.018(5)
C32 0.105(7) 0.072(6) 0.180(11) 0.011(6) 0.099(8) 0.011(5)
C33 0.071(5) 0.132(9) 0.172(10) 0.055(8) 0.056(6) 0.038(5)
C34 0.059(4) 0.121(7) 0.096(5) 0.041(5) 0.029(4) 0.022(4)
C35 0.049(3) 0.036(3) 0.045(3) -0.001(2) -0.002(2) 0.003(2)
C36 0.049(3) 0.071(4) 0.060(4) 0.003(3) 0.000(3) 0.006(3)
C37 0.049(4) 0.105(6) 0.085(5) 0.000(4) 0.002(3) 0.021(4)
C38 0.066(5) 0.080(5) 0.107(6) 0.015(5) -0.009(4) 0.024(4)
C39 0.097(6) 0.107(7) 0.103(6) 0.061(5) 0.013(5) 0.030(5)
C40 0.069(4) 0.094(6) 0.079(5) 0.035(4) 0.010(4) 0.024(4)
C41 0.047(3) 0.043(3) 0.041(3) 0.004(2) 0.002(2) -0.008(2)
C42 0.083(4) 0.049(4) 0.052(3) 0.001(3) 0.018(3) -0.014(3)
C43 0.105(6) 0.062(5) 0.075(5) 0.006(4) 0.009(4) -0.040(4)
C44 0.062(5) 0.130(9) 0.108(6) 0.041(6) -0.007(4) -0.043(5)
C45 0.050(4) 0.090(6) 0.159(8) 0.032(6) 0.030(5) 0.003(4)
C46 0.050(4) 0.055(4) 0.114(6) 0.015(4) 0.014(4) 0.001(3)
C47 0.045(5) 0.036(6) 0.036(5) -0.010(5) 0.006(5) 0.003(5)
C48 0.064(8) 0.046(6) 0.057(5) -0.006(4) 0.017(6) 0.012(6)
C49 0.075(8) 0.070(7) 0.056(5) -0.016(5) 0.012(6) 0.013(6)
C50 0.084(6) 0.071(7) 0.062(7) -0.030(6) 0.015(6) -0.004(6)
C51 0.085(9) 0.047(6) 0.075(7) -0.013(6) 0.017(7) -0.007(7)
C52 0.057(7) 0.047(6) 0.047(6) -0.006(5) 0.017(6) 0.001(6)
C47' 0.048(7) 0.040(8) 0.045(7) -0.013(7) 0.005(7) 0.005(7)
C48' 0.067(9) 0.047(7) 0.054(6) -0.016(6) 0.023(8) 0.003(7)
C49' 0.081(9) 0.069(8) 0.052(7) -0.025(7) 0.022(8) 0.012(8)
C50' 0.087(8) 0.064(8) 0.065(9) -0.027(7) 0.011(7) -0.004(7)
C51' 0.068(9) 0.046(7) 0.072(8) -0.017(6) 0.024(7) -0.007(8)
C52' 0.056(8) 0.035(6) 0.055(7) -0.013(6) 0.022(7) -0.002(7)
N1 0.040(2) 0.036(2) 0.034(2) 0.0004(17) 0.0040(16) -0.0040(18)
O1 0.083(3) 0.085(4) 0.076(3) 0.001(3) -0.004(2) -0.039(3)
N2 0.040(2) 0.037(2) 0.042(2) -0.0031(18) 0.0046(17) -0.0079(18)
O3 0.0409(19) 0.038(2) 0.051(2) -0.0065(16) 0.0032(15) -0.0059(15)
As1 0.0376(3) 0.0380(3) 0.0353(3) 0.0010(2) 0.00343(19) -0.0049(2)
As2 0.0401(3) 0.0309(3) 0.0347(3) -0.00021(19) 0.00266(19) -0.0019(2)
Br1 0.1270(8) 0.0545(5) 0.1222(7) -0.0072(4) 0.0124(6) 0.0307(5)
Ru1 0.0387(2) 0.0329(2) 0.0348(2) 0.00027(16) 0.00093(15) -0.00611(16)
C53 0.152(8) 0.177(9) 0.196(9) 0.045(8) 0.043(7) 0.017(7)
Cl1 0.369(7) 0.156(4) 0.206(4) -0.049(3) -0.014(5) 0.032(4)
Cl2 0.267(6) 0.273(7) 0.413(9) -0.149(6) 0.093(6) 0.049(5)
Cl3 0.198(4) 0.323(7) 0.202(4) 0.071(4) 0.026(3) -0.064(4)

loop_
_atom_type_symbol
_atom_type_description
_atom_type_scat_dispersion_real
_atom_type_scat_dispersion_imag
_atom_type_scat_source
C C 0.0033 0.0016 'International Tables Vol C Tables 4.2.6.8 and 6.1.1.4'
H H 0.0000 0.0000 'International Tables Vol C Tables 4.2.6.8 and 6.1.1.4'
N N 0.0061 0.0033 'International Tables Vol C Tables 4.2.6.8 and 6.1.1.4'
O O 0.0106 0.0060 'International Tables Vol C Tables 4.2.6.8 and 6.1.1.4'
Cl Cl 0.1484 0.1585 'International Tables Vol C Tables 4.2.6.8 and 6.1.1.4'
As As 0.0499 2.0058 'International Tables Vol C Tables 4.2.6.8 and 6.1.1.4'
Br Br -0.2901 2.4595 'International Tables Vol C Tables 4.2.6.8 and 6.1.1.4'
Ru Ru -1.2594 0.8363 'International Tables Vol C Tables 4.2.6.8 and 6.1.1.4'

loop_
_geom_angle_atom_site_label_1
_geom_angle_atom_site_label_2
_geom_angle_atom_site_label_3
_geom_angle
O1 C1 Ru1 179.3(6)
C3 C2 C7 116.1(5)
C3 C2 Ru1 132.8(5)
C7 C2 Ru1 111.1(4)
C2 C3 C4 122.8(6)
C2 C3 H3 118.6
C4 C3 H3 118.6
C5 C4 C3 120.9(7)
C5 C4 H4 119.6
C3 C4 H4 119.6
C4 C5 C6 119.1(6)
C4 C5 H5 120.5
C6 C5 H5 120.5
C5 C6 C7 120.3(6)
C5 C6 H6 119.8
C7 C6 H6 119.8
C6 C7 C2 120.8(6)
C6 C7 C8 121.9(5)
C2 C7 C8 117.2(5)
N1 C8 C7 112.0(4)
N1 C8 C9 123.3(5)
C7 C8 C9 124.6(5)
C8 C9 H9A 109.5
C8 C9 H9B 109.5
H9A C9 H9B 109.5
C8 C9 H9C 109.5
H9A C9 H9C 109.5
H9B C9 H9C 109.5
O3 C10 N2 126.6(5)
O3 C10 C11 116.8(4)
N2 C10 C11 116.6(4)
C16 C11 C12 118.5(5)
C16 C11 C10 120.4(5)
C12 C11 C10 121.2(5)
C13 C12 C11 120.3(6)
C13 C12 H12 119.8
C11 C12 H12 119.8
C14 C13 C12 119.1(6)
C14 C13 H13 120.4
C12 C13 H13 120.4
C15 C14 C13 120.7(6)
C15 C14 Br1 120.3(5)
C13 C14 Br1 119.1(5)
C14 C15 C16 120.7(6)
C14 C15 H15 119.6
C16 C15 H15 119.6
C11 C16 C15 120.7(6)
C11 C16 H16 119.6
C15 C16 H16 119.6
C22 C17 C18 117(2)
C22 C17 As1 126.2(14)
C18 C17 As1 117.2(15)
C19 C18 C17 119.3(16)
C19 C18 H18 120.3
C17 C18 H18 120.3
C20 C19 C18 122.6(13)
C20 C19 H19 118.7
C18 C19 H19 118.7
C21 C20 C19 119.0(17)
C21 C20 H20 120.5
C19 C20 H20 120.5
C20 C21 C22 119.1(18)
C20 C21 H21 120.5
C22 C21 H21 120.5
C17 C22 C21 123(2)
C17 C22 H22 118.3
C21 C22 H22 118.3
C22' C17' C18' 120(3)
C22' C17' As1 117(2)
C18' C17' As1 122(2)
C19' C18' C17' 120(2)
C19' C18' H18' 119.8
C17' C18' H18' 119.8
C20' C19' C18' 119(2)
C20' C19' H19' 120.6
C18' C19' H19' 120.6
C19' C20' C21' 121(3)
C19' C20' H20' 119.4
C21' C20' H20' 119.4
C20' C21' C22' 120(3)
C20' C21' H21' 119.8
C22' C21' H21' 119.8
C21' C22' C17' 119(3)
C21' C22' H22' 120.6
C17' C22' H22' 120.6
C28 C23 C24 119.6(5)
C28 C23 As1 120.5(4)
C24 C23 As1 119.5(4)
C25 C24 C23 119.7(7)
C25 C24 H24 120.1
C23 C24 H24 120.1
C24 C25 C26 120.0(7)
C24 C25 H25 120.0
C26 C25 H25 120.0
C27 C26 C25 120.1(6)
C27 C26 H26 120.0
C25 C26 H26 120.0
C26 C27 C28 119.6(7)
C26 C27 H27 120.2
C28 C27 H27 120.2
C23 C28 C27 120.8(6)
C23 C28 H28 119.6
C27 C28 H28 119.6
C30 C29 C34 118.9(6)
C30 C29 As1 121.9(5)
C34 C29 As1 119.2(5)
C29 C30 C31 119.7(8)
C29 C30 H30 120.1
C31 C30 H30 120.1
C32 C31 C30 121.9(9)
C32 C31 H31 119.0
C30 C31 H31 119.0
C31 C32 C33 119.6(8)
C31 C32 H32 120.2
C33 C32 H32 120.2
C32 C33 C34 121.2(9)
C32 C33 H33 119.4
C34 C33 H33 119.4
C29 C34 C33 118.6(8)
C29 C34 H34 120.7
C33 C34 H34 120.7
C40 C35 C36 119.2(5)
C40 C35 As2 121.8(4)
C36 C35 As2 119.0(4)
C35 C36 C37 120.3(6)
C35 C36 H36 119.8
C37 C36 H36 119.8
C38 C37 C36 119.9(7)
C38 C37 H37 120.0
C36 C37 H37 120.0
C39 C38 C37 120.1(6)
C39 C38 H38 120.0
C37 C38 H38 120.0
C38 C39 C40 120.5(7)
C38 C39 H39 119.7
C40 C39 H39 119.7
C35 C40 C39 119.8(7)
C35 C40 H40 120.1
C39 C40 H40 120.1
C42 C41 C46 119.5(6)
C42 C41 As2 120.5(4)
C46 C41 As2 119.8(4)
C41 C42 C43 121.0(7)
C41 C42 H42 119.5
C43 C42 H42 119.5
C44 C43 C42 119.3(7)
C44 C43 H43 120.4
C42 C43 H43 120.4
C43 C44 C45 120.3(7)
C43 C44 H44 119.8
C45 C44 H44 119.8
C46 C45 C44 119.4(8)
C46 C45 H45 120.3
C44 C45 H45 120.3
C41 C46 C45 120.5(7)
C41 C46 H46 119.7
C45 C46 H46 119.7
C52 C47 C48 115(2)
C52 C47 As2 124.4(16)
C48 C47 As2 120.6(15)
C49 C48 C47 122.0(17)
C49 C48 H48 119.0
C47 C48 H48 119.0
C50 C49 C48 122.3(19)
C50 C49 H49 118.8
C48 C49 H49 118.8
C49 C50 C51 117(2)
C49 C50 H50 121.7
C51 C50 H50 121.7
C52 C51 C50 120(2)
C52 C51 H51 119.8
C50 C51 H51 119.8
C47 C52 C51 124(2)
C47 C52 H52 118.1
C51 C52 H52 118.1
C52' C47' C48' 126(4)
C52' C47' As2 114(2)
C48' C47' As2 120(2)
C47' C48' C49' 119(3)
C47' C48' H48' 120.7
C49' C48' H48' 120.7
C50' C49' C48' 116(3)
C50' C49' H49' 122.0
C48' C49' H49' 121.9
C49' C50' C51' 124(3)
C49' C50' H50' 117.8
C51' C50' H50' 117.8
C50' C51' C52' 120(3)
C50' C51' H51' 120.1
C52' C51' H51' 120.1
C47' C52' C51' 115(3)
C47' C52' H52' 122.4
C51' C52' H52' 122.4
C8 N1 N2 120.8(4)
C10 N2 N1 110.0(4)
C10 O3 Ru1 109.7(3)
C17 As1 C29 100.1(4)
C17 As1 C23 102.8(5)
C29 As1 C23 102.1(2)
C29 As1 C17' 103.4(6)
C23 As1 C17' 101.3(7)
C17 As1 Ru1 120.5(5)
C29 As1 Ru1 116.43(17)
C23 As1 Ru1 112.38(14)
C17' As1 Ru1 118.9(7)
C47 As2 C41 101.9(4)
C47 As2 C35 100.0(5)
C41 As2 C35 102.2(2)
C41 As2 C47' 100.1(6)
C35 As2 C47' 102.9(6)
C47 As2 Ru1 119.7(5)
C41 As2 Ru1 115.19(14)
C35 As2 Ru1 115.27(16)
C47' As2 Ru1 118.7(8)
C1 Ru1 C2 100.7(2)
C1 Ru1 O3 105.2(2)
C2 Ru1 O3 154.05(18)
C1 Ru1 As2 90.99(15)
C2 Ru1 As2 91.26(14)
O3 Ru1 As2 89.06(9)
C1 Ru1 As1 92.66(15)
C2 Ru1 As1 87.80(14)
O3 Ru1 As1 90.24(9)
As2 Ru1 As1 176.34(2)
Cl2 C53 Cl1 114.2(8)
Cl2 C53 Cl3 106.1(8)
Cl1 C53 Cl3 108.7(7)
Cl2 C53 H53 109.2
Cl1 C53 H53 109.2
Cl3 C53 H53 109.2

loop_
_geom_bond_atom_site_label_1
_geom_bond_atom_site_label_2
_geom_bond_distance
C1 O1 1.092(6)
C1 Ru1 1.893(6)
C2 C3 1.370(8)
C2 C7 1.440(8)
C2 Ru1 2.052(5)
C3 C4 1.386(9)
C3 H3 0.9300
C4 C5 1.369(11)
C4 H4 0.9300
C5 C6 1.388(10)
C5 H5 0.9300
C6 C7 1.392(8)
C6 H6 0.9300
C7 C8 1.474(8)
C8 N1 1.280(6)
C8 C9 1.489(7)
C9 H9A 0.9600
C9 H9B 0.9600
C9 H9C 0.9600
C10 O3 1.281(6)
C10 N2 1.323(6)
C10 C11 1.491(7)
C11 C16 1.376(8)
C11 C12 1.392(8)
C12 C13 1.387(8)
C12 H12 0.9300
C13 C14 1.384(9)
C13 H13 0.9300
C14 C15 1.338(9)
C14 Br1 1.892(6)
C15 C16 1.377(9)
C15 H15 0.9300
C16 H16 0.9300
C17 C22 1.354(15)
C17 C18 1.406(14)
C17 As1 1.93(3)
C18 C19 1.369(13)
C18 H18 0.9300
C19 C20 1.355(14)
C19 H19 0.9300
C20 C21 1.353(15)
C20 H20 0.9300
C21 C22 1.383(14)
C21 H21 0.9300
C22 H22 0.9300
C17' C22' 1.382(18)
C17' C18' 1.386(18)
C17' As1 1.96(4)
C18' C19' 1.376(17)
C18' H18' 0.9300
C19' C20' 1.372(17)
C19' H19' 0.9300
C20' C21' 1.376(18)
C20' H20' 0.9300
C21' C22' 1.379(17)
C21' H21' 0.9300
C22' H22' 0.9300
C23 C28 1.365(8)
C23 C24 1.385(8)
C23 As1 1.937(5)
C24 C25 1.381(9)
C24 H24 0.9300
C25 C26 1.386(11)
C25 H25 0.9300
C26 C27 1.365(11)
C26 H26 0.9300
C27 C28 1.388(8)
C27 H27 0.9300
C28 H28 0.9300
C29 C30 1.366(9)
C29 C34 1.387(9)
C29 As1 1.934(5)
C30 C31 1.397(10)
C30 H30 0.9300
C31 C32 1.313(13)
C31 H31 0.9300
C32 C33 1.349(16)
C32 H32 0.9300
C33 C34 1.406(12)
C33 H33 0.9300
C34 H34 0.9300
C35 C40 1.372(8)
C35 C36 1.373(8)
C35 As2 1.945(5)
C36 C37 1.383(8)
C36 H36 0.9300
C37 C38 1.366(11)
C37 H37 0.9300
C38 C39 1.351(11)
C38 H38 0.9300
C39 C40 1.388(9)
C39 H39 0.9300
C40 H40 0.9300
C41 C42 1.365(8)
C41 C46 1.369(8)
C41 As2 1.942(5)
C42 C43 1.383(9)
C42 H42 0.9300
C43 C44 1.361(12)
C43 H43 0.9300
C44 C45 1.389(13)
C44 H44 0.9300
C45 C46 1.373(10)
C45 H45 0.9300
C46 H46 0.9300
C47 C52 1.363(15)
C47 C48 1.381(14)
C47 As2 1.90(3)
C48 C49 1.374(14)
C48 H48 0.9300
C49 C50 1.360(16)
C49 H49 0.9300
C50 C51 1.381(15)
C50 H50 0.9300
C51 C52 1.379(14)
C51 H51 0.9300
C52 H52 0.9300
C47' C52' 1.376(18)
C47' C48' 1.378(18)
C47' As2 2.03(4)
C48' C49' 1.391(16)
C48' H48' 0.9300
C49' C50' 1.384(18)
C49' H49' 0.9300
C50' C51' 1.385(18)
C50' H50' 0.9300
C51' C52' 1.386(17)
C51' H51' 0.9300
C52' H52' 0.9300
N1 N2 1.377(6)
O3 Ru1 2.175(3)
As1 Ru1 2.4470(6)
As2 Ru1 2.4435(6)
C53 Cl2 1.641(11)
C53 Cl1 1.656(11)
C53 Cl3 1.719(11)
C53 H53 0.9800

loop_
_geom_torsion_atom_site_label_1
_geom_torsion_atom_site_label_2
_geom_torsion_atom_site_label_3
_geom_torsion_atom_site_label_4
_geom_torsion
C7 C2 C3 C4 -0.2(9)
Ru1 C2 C3 C4 176.3(5)
C2 C3 C4 C5 1.2(11)
C3 C4 C5 C6 -1.4(11)
C4 C5 C6 C7 0.5(10)
C5 C6 C7 C2 0.5(9)
C5 C6 C7 C8 -176.5(6)
C3 C2 C7 C6 -0.7(8)
Ru1 C2 C7 C6 -177.9(4)
C3 C2 C7 C8 176.5(5)
Ru1 C2 C7 C8 -0.8(6)
C6 C7 C8 N1 175.2(5)
C2 C7 C8 N1 -2.0(6)
C6 C7 C8 C9 -2.8(8)
C2 C7 C8 C9 -179.9(5)
O3 C10 C11 C16 5.4(7)
N2 C10 C11 C16 -174.3(5)
O3 C10 C11 C12 -174.4(4)
N2 C10 C11 C12 5.8(7)
C16 C11 C12 C13 -0.9(8)
C10 C11 C12 C13 179.0(5)
C11 C12 C13 C14 0.4(9)
C12 C13 C14 C15 0.8(10)
C12 C13 C14 Br1 -177.8(5)
C13 C14 C15 C16 -1.5(10)
Br1 C14 C15 C16 177.1(5)
C12 C11 C16 C15 0.3(9)
C10 C11 C16 C15 -179.6(5)
C14 C15 C16 C11 0.9(10)
C22 C17 C18 C19 0.2(3)
As1 C17 C18 C19 -178.3(9)
C17 C18 C19 C20 0.2(3)
C18 C19 C20 C21 -0.4(6)
C19 C20 C21 C22 0.3(8)
C18 C17 C22 C21 -0.3(6)
As1 C17 C22 C21 178.0(10)
C20 C21 C22 C17 0.1(9)
C22' C17' C18' C19' 0.1(3)
As1 C17' C18' C19' -175.7(14)
C17' C18' C19' C20' 0.2(3)
C18' C19' C20' C21' -0.4(7)
C19' C20' C21' C22' 0.4(9)
C20' C21' C22' C17' -0.2(9)
C18' C17' C22' C21' -0.1(6)
As1 C17' C22' C21' 175.9(13)
C28 C23 C24 C25 -2.5(9)
As1 C23 C24 C25 -176.3(5)
C23 C24 C25 C26 -0.5(10)
C24 C25 C26 C27 2.3(11)
C25 C26 C27 C28 -1.0(11)
C24 C23 C28 C27 3.9(9)
As1 C23 C28 C27 177.5(5)
C26 C27 C28 C23 -2.1(10)
C34 C29 C30 C31 1.5(10)
As1 C29 C30 C31 -179.9(5)
C29 C30 C31 C32 -1.1(13)
C30 C31 C32 C33 -0.2(15)
C31 C32 C33 C34 1.0(16)
C30 C29 C34 C33 -0.7(11)
As1 C29 C34 C33 -179.4(7)
C32 C33 C34 C29 -0.6(15)
C40 C35 C36 C37 -3.1(10)
As2 C35 C36 C37 175.4(5)
C35 C36 C37 C38 -0.3(11)
C36 C37 C38 C39 2.2(13)
C37 C38 C39 C40 -0.7(15)
C36 C35 C40 C39 4.5(11)
As2 C35 C40 C39 -173.9(7)
C38 C39 C40 C35 -2.7(14)
C46 C41 C42 C43 -1.8(9)
As2 C41 C42 C43 -177.0(5)
C41 C42 C43 C44 1.5(10)
C42 C43 C44 C45 -1.2(12)
C43 C44 C45 C46 1.3(13)
C42 C41 C46 C45 1.9(10)
As2 C41 C46 C45 177.2(6)
C44 C45 C46 C41 -1.7(13)
C52 C47 C48 C49 0.0(3)
As2 C47 C48 C49 -178.7(9)
C47 C48 C49 C50 0.2(3)
C48 C49 C50 C51 -0.4(6)
C49 C50 C51 C52 0.5(8)
C48 C47 C52 C51 0.0(7)
As2 C47 C52 C51 178.7(9)
C50 C51 C52 C47 -0.3(9)
C52' C47' C48' C49' 0.0(3)
As2 C47' C48' C49' 176.0(13)
C47' C48' C49' C50' 0.1(3)
C48' C49' C50' C51' -0.3(7)
C49' C50' C51' C52' 0.4(9)
C48' C47' C52' C51' 0.1(6)
As2 C47' C52' C51' -176.2(12)
C50' C51' C52' C47' -0.3(8)
C7 C8 N1 N2 -178.8(4)
C9 C8 N1 N2 -0.8(7)
O3 C10 N2 N1 0.5(6)
C11 C10 N2 N1 -179.7(4)
C8 N1 N2 C10 -178.0(4)
N2 C10 O3 Ru1 -0.2(6)
C11 C10 O3 Ru1 -180.0(3)
